data_4020106
loop_
_publ_author_name
'Ming Chen'
'Kenneth P. Ghiggino'
'San H. Thang'
'Jonathan White'
'Gerard J. Wilson'

_journal_name_full 'Journal of Organic Chemistry'
_journal_page_first 1844
_journal_page_last 1852
_journal_paper_doi 10.1021/jo047899d
_journal_volume 70
_journal_year 2005
_chemical_formula_sum 'C35 H27 N S2'
_chemical_formula_weight 525.70
_space_group_IT_number 14
_symmetry_cell_setting monoclinic
_symmetry_space_group_name_Hall '-P 2ybc'
_symmetry_space_group_name_H-M 'P 1 21/c 1'
_atom_sites_solution_hydrogens geom
_atom_sites_solution_primary direct
_atom_sites_solution_secondary difmap
_cell_angle_alpha 90.00
_cell_angle_beta 102.240(3)
_cell_angle_gamma 90.00
_cell_formula_units_Z 4
_cell_length_a 8.9492(12)
_cell_length_b 22.822(3)
_cell_length_c 13.7252(18)
_cell_measurement_reflns_used 501
_cell_measurement_temperature 295(2)
_cell_measurement_theta_max 26.79
_cell_measurement_theta_min 2.49
_cell_volume 2739.5(6)
_diffrn_ambient_temperature 295(2)
_diffrn_detector_area_resol_mean ?
_diffrn_measurement_device_type 'CCD area detector'
_diffrn_measurement_method 'phi and omega scans'
_diffrn_radiation_monochromator graphite
_diffrn_radiation_source 'sealed tube'
_diffrn_radiation_type MoK\a
_diffrn_radiation_wavelength 0.71073
_diffrn_reflns_av_R_equivalents 0.1528
_diffrn_reflns_av_sigmaI/netI 0.2382
_diffrn_reflns_limit_h_max 10
_diffrn_reflns_limit_h_min -8
_diffrn_reflns_limit_k_max 27
_diffrn_reflns_limit_k_min -24
_diffrn_reflns_limit_l_max 15
_diffrn_reflns_limit_l_min -16
_diffrn_reflns_number 14327
_diffrn_reflns_theta_max 25.00
_diffrn_reflns_theta_min 1.76
_diffrn_standards_decay_% ?
_diffrn_standards_interval_count ?
_diffrn_standards_interval_time ?
_diffrn_standards_number ?
_exptl_absorpt_coefficient_mu 0.219
_exptl_absorpt_correction_T_max ?
_exptl_absorpt_correction_T_min ?
_exptl_absorpt_correction_type ?
_exptl_absorpt_process_details ?
_exptl_crystal_colour orange
_exptl_crystal_density_diffrn 1.275
_exptl_crystal_density_meas ?
_exptl_crystal_density_method 'not measured'
_exptl_crystal_description needle
_exptl_crystal_F_000 1104
_exptl_crystal_size_max 0.50
_exptl_crystal_size_mid 0.05
_exptl_crystal_size_min 0.01
_refine_ls_extinction_coef ?
_refine_ls_extinction_method none
_refine_ls_goodness_of_fit_ref 0.699
_refine_ls_hydrogen_treatment mixed
_refine_ls_matrix_type full
_refine_ls_number_parameters 345
_refine_ls_number_reflns 4835
_refine_ls_number_restraints 0
_refine_ls_restrained_S_all 0.699
_refine_ls_R_factor_all 0.1764
_refine_ls_R_factor_gt 0.0578
_refine_ls_shift/su_max 0.000
_refine_ls_shift/su_mean 0.000
_refine_ls_structure_factor_coef Fsqd
_refine_ls_weighting_details 'calc w=1/[\s^2^(Fo^2^)+(0.0001P)^2^+0.0000P] where P=(Fo^2^+2Fc^2^)/3'
_refine_ls_weighting_scheme calc
_refine_ls_wR_factor_gt 0.0906
_refine_ls_wR_factor_ref 0.1162
_reflns_number_gt 1711
_reflns_number_total 4835
_reflns_threshold_expression >2sigma(I)
_cod_depositor_comments
;
The following automatic conversions were performed:
'_symmetry_cell_setting' value 'Monoclinic' changed to 'monoclinic'
according to '/home/saulius/struct/CIF-dictionaries/cif_core.dic'
dictionary named 'cif_core.dic' version 2.4.1 from 2010-06-29.

Automatic conversion script
Id: cif_fix_enum 1527 2010-12-29 10:47:43Z saulius 
;
_cod_original_sg_symbol_H-M 'P 21/c'
_cod_database_code 4020106

loop_
_symmetry_equiv_pos_as_xyz
'x, y, z'
'-x, y+1/2, -z+1/2'
'-x, -y, -z'
'x, -y-1/2, z-1/2'

loop_
_atom_site_label
_atom_site_type_symbol
_atom_site_fract_x
_atom_site_fract_y
_atom_site_fract_z
_atom_site_U_iso_or_equiv
_atom_site_adp_type
_atom_site_occupancy
_atom_site_symmetry_multiplicity
_atom_site_calc_flag
_atom_site_refinement_flags
_atom_site_disorder_assembly
_atom_site_disorder_group
C1 C 0.3486(5) 0.8067(2) 0.6416(3) 0.0346(12) Uani 1 1 d . . .
H1 H 0.2911 0.8244 0.5799 0.041 Uiso 1 1 calc R . .
C2 C 0.3944(5) 0.7448(2) 0.6200(4) 0.0382(13) Uani 1 1 d . . .
C3 C 0.4661(5) 0.7215(2) 0.5508(4) 0.0502(15) Uani 1 1 d . . .
H3 H 0.4932 0.7452 0.5022 0.060 Uiso 1 1 calc R . .
C4 C 0.4988(6) 0.6607(3) 0.5538(4) 0.0610(18) Uani 1 1 d . . .
H4 H 0.5475 0.6448 0.5065 0.073 Uiso 1 1 calc R . .
C5 C 0.4602(6) 0.6249(2) 0.6249(4) 0.0595(18) Uani 1 1 d . . .
H5 H 0.4865 0.5854 0.6263 0.071 Uiso 1 1 calc R . .
C6 C 0.3814(5) 0.6466(2) 0.6958(4) 0.0437(14) Uani 1 1 d . . .
C7 C 0.3307(6) 0.6158(2) 0.7702(4) 0.0562(16) Uani 1 1 d . . .
H7 H 0.3500 0.5759 0.7775 0.067 Uiso 1 1 calc R . .
C8 C 0.2529(6) 0.6434(2) 0.8331(4) 0.0635(17) Uani 1 1 d . . .
H8 H 0.2208 0.6218 0.8823 0.076 Uiso 1 1 calc R . .
C9 C 0.2205(5) 0.7041(2) 0.8246(4) 0.0480(14) Uani 1 1 d . . .
H9 H 0.1681 0.7225 0.8678 0.058 Uiso 1 1 calc R . .
C10 C 0.2681(5) 0.7351(2) 0.7516(4) 0.0343(12) Uani 1 1 d . . .
C11 C 0.3501(5) 0.7072(2) 0.6895(3) 0.0347(12) Uani 1 1 d . . .
C12 C 0.2400(5) 0.79876(19) 0.7161(3) 0.0309(12) Uani 1 1 d . . .
H12 H 0.2694 0.8257 0.7725 0.037 Uiso 1 1 calc R . .
C13 C 0.0692(5) 0.80606(18) 0.6684(3) 0.0310(12) Uani 1 1 d . . .
H13 H 0.0104 0.7918 0.7162 0.037 Uiso 1 1 calc R . .
C14 C 0.0142(5) 0.8681(2) 0.6376(3) 0.0309(12) Uani 1 1 d . . .
C15 C 0.0230(5) 0.9185(2) 0.6920(4) 0.0439(14) Uani 1 1 d . . .
H18 H 0.0767 0.9198 0.7579 0.053 Uiso 1 1 calc R . .
C16 C -0.0527(6) 0.9692(2) 0.6447(4) 0.0529(15) Uani 1 1 d . . .
H15 H -0.0474 1.0040 0.6806 0.064 Uiso 1 1 calc R . .
C17 C -0.1325(6) 0.9682(2) 0.5484(4) 0.0543(16) Uani 1 1 d . . .
H5 H -0.1812 1.0021 0.5204 0.065 Uiso 1 1 calc R . .
C18 C -0.1425(5) 0.9163(2) 0.4901(4) 0.0405(13) Uani 1 1 d . . .
C19 C -0.2248(6) 0.9073(2) 0.3911(4) 0.0556(16) Uani 1 1 d . . .
H33 H -0.2759 0.9385 0.3551 0.067 Uiso 1 1 calc R . .
C20 C -0.2298(6) 0.8536(3) 0.3483(4) 0.0615(17) Uani 1 1 d . . .
H24 H -0.2847 0.8484 0.2833 0.074 Uiso 1 1 calc R . .
C21 C -0.1527(5) 0.8054(2) 0.4008(4) 0.0500(15) Uani 1 1 d . . .
H23 H -0.1573 0.7688 0.3704 0.060 Uiso 1 1 calc R . .
C22 C -0.0725(5) 0.8124(2) 0.4951(3) 0.0332(12) Uani 1 1 d . . .
C23 C -0.0670(5) 0.8676(2) 0.5398(3) 0.0298(12) Uani 1 1 d . . .
C24 C 0.0180(5) 0.77048(18) 0.5701(3) 0.0323(12) Uani 1 1 d . . .
H24 H 0.1092 0.7581 0.5466 0.039 Uiso 1 1 calc R . .
C25 C 0.4920(5) 0.8453(2) 0.6841(4) 0.0424(14) Uani 1 1 d . . .
C26 C 0.5928(6) 0.8182(2) 0.7781(4) 0.075(2) Uani 1 1 d . . .
H35A H 0.5332 0.8126 0.8278 0.112 Uiso 1 1 calc R . .
H35B H 0.6769 0.8439 0.8035 0.112 Uiso 1 1 calc R . .
H35C H 0.6313 0.7811 0.7615 0.112 Uiso 1 1 calc R . .
C27 C 0.5875(6) 0.8566(2) 0.6052(4) 0.082(2) Uani 1 1 d . . .
H28A H 0.6625 0.8862 0.6289 0.124 Uiso 1 1 calc R . .
H28B H 0.5217 0.8695 0.5445 0.124 Uiso 1 1 calc R . .
H28C H 0.6379 0.8210 0.5931 0.124 Uiso 1 1 calc R . .
C28 C 0.4400(6) 0.9034(2) 0.7112(4) 0.0586(17) Uani 1 1 d . . .
C29 C -0.0370(5) 0.6530(2) 0.5127(3) 0.0365(13) Uani 1 1 d . . .
C30 C -0.1106(5) 0.5951(2) 0.5268(4) 0.0381(13) Uani 1 1 d . . .
C31 C -0.1381(5) 0.5782(2) 0.6175(4) 0.0471(15) Uani 1 1 d . . .
H31 H -0.1078 0.6021 0.6732 0.056 Uiso 1 1 calc R . .
C32 C -0.2111(6) 0.5257(2) 0.6256(4) 0.0568(16) Uani 1 1 d . . .
H32 H -0.2302 0.5142 0.6868 0.068 Uiso 1 1 calc R . .
C33 C -0.2549(6) 0.4910(2) 0.5449(5) 0.0651(19) Uani 1 1 d . . .
H33 H -0.3080 0.4565 0.5504 0.078 Uiso 1 1 calc R . .
C34 C -0.2220(6) 0.5060(2) 0.4548(5) 0.0726(19) Uani 1 1 d . . .
H34 H -0.2472 0.4805 0.4010 0.087 Uiso 1 1 calc R . .
C35 C -0.1507(5) 0.5595(2) 0.4435(4) 0.0539(16) Uani 1 1 d . . .
H35 H -0.1310 0.5708 0.3823 0.065 Uiso 1 1 calc R . .
N1 N 0.4080(6) 0.9487(2) 0.7315(4) 0.099(2) Uani 1 1 d . . .
S1 S 0.07540(16) 0.66320(6) 0.43605(10) 0.0552(4) Uani 1 1 d . . .
S2 S -0.08957(14) 0.70586(5) 0.59087(10) 0.0424(4) Uani 1 1 d . . .
